data_1547138
loop_
_publ_author_name
'Su, Yuanting'
'Li, Yongxin'
'Ganguly, Rakesh'
'Kinjo, Rei'

_publ_section_title
;
 Crystalline Boron-linked Tetraaminoethylene Radical Cations
;
_journal_name_full 'Chem. Sci.'
_journal_paper_doi 10.1039/C7SC03528D
_journal_year 2017
_chemical_formula_sum 'C50 H52 B2 F2 N4'
_chemical_formula_weight 768.57
_space_group_crystal_system monoclinic
_space_group_IT_number 15
_space_group_name_Hall '-C 2yc'
_space_group_name_H-M_alt 'C 1 2/c 1'
_symmetry_space_group_name_Hall '-C 2yc'
_symmetry_space_group_name_H-M 'C 1 2/c 1'
_atom_sites_solution_hydrogens geom
_audit_update_record
;
2017-05-08 deposited with the CCDC.
2017-09-12 downloaded from the CCDC.
;
_cell_angle_alpha 90
_cell_angle_beta 109.755(4)
_cell_angle_gamma 90
_cell_formula_units_Z 4
_cell_length_a 16.2212(12)
_cell_length_b 17.6789(12)
_cell_length_c 15.9340(13)
_cell_measurement_reflns_used 1888
_cell_measurement_temperature 103.(2)
_cell_measurement_theta_max 22.6240
_cell_measurement_theta_min 2.6683
_cell_volume 4300.5(6)
_computing_cell_refinement 'SAINT V8.37A (Bruker AXS Inc., 2015)'
_computing_data_collection 'APEX3 (Bruker AXS Inc., 2015)'
_computing_data_reduction 'SAINT V8.37A (Bruker AXS Inc., 2015)'
_computing_molecular_graphics 'XP (Bruker AXS Inc., 2015)'
_computing_publication_material 'APEX3 (Bruker AXS Inc., 2015)'
_computing_structure_refinement 'SHELXL-2014/7 (Sheldrick, 2014)'
_computing_structure_solution 'XT, VERSION 2014/5'
_diffrn_ambient_temperature 103.(2)
_diffrn_detector_area_resol_mean 8.3333
_diffrn_measured_fraction_theta_full 0.999
_diffrn_measured_fraction_theta_max 0.999
_diffrn_measurement_device_type 'CCD area detector'
_diffrn_measurement_method 'phi and omega scans'
_diffrn_radiation_monochromator graphite
_diffrn_radiation_type MoK\a
_diffrn_radiation_wavelength 0.71073
_diffrn_reflns_av_R_equivalents 0.0982
_diffrn_reflns_av_unetI/netI 0.0733
_diffrn_reflns_limit_h_max 19
_diffrn_reflns_limit_h_min -19
_diffrn_reflns_limit_k_max 21
_diffrn_reflns_limit_k_min -21
_diffrn_reflns_limit_l_max 18
_diffrn_reflns_limit_l_min -19
_diffrn_reflns_number 24656
_diffrn_reflns_theta_full 25.39
_diffrn_reflns_theta_max 25.39
_diffrn_reflns_theta_min 1.76
_diffrn_source 'fine-focus sealed tube'
_diffrn_source_type 'Bruker KappaCCD'
_exptl_absorpt_coefficient_mu 0.075
_exptl_absorpt_correction_T_max 0.99
_exptl_absorpt_correction_T_min 0.86
_exptl_absorpt_correction_type multi-scan
_exptl_absorpt_process_details
;
SADABS-2014/5 - Bruker AXS area detector scaling and absorption correction
;
_exptl_crystal_colour yellow
_exptl_crystal_density_diffrn 1.187
_exptl_crystal_density_method 'not measured'
_exptl_crystal_description block
_exptl_crystal_F_000 1632
_exptl_crystal_size_max 0.320
_exptl_crystal_size_mid 0.220
_exptl_crystal_size_min 0.160
_refine_diff_density_max 0.223
_refine_diff_density_min -0.225
_refine_ls_extinction_method none
_refine_ls_goodness_of_fit_ref 1.004
_refine_ls_hydrogen_treatment constr
_refine_ls_matrix_type full
_refine_ls_number_parameters 269
_refine_ls_number_reflns 3963
_refine_ls_number_restraints 0
_refine_ls_restrained_S_all 1.004
_refine_ls_R_factor_all 0.1094
_refine_ls_R_factor_gt 0.0504
_refine_ls_shift/su_max 0.001
_refine_ls_shift/su_mean 0.000
_refine_ls_structure_factor_coef Fsqd
_refine_ls_weighting_details 'w=1/[\s^2^(Fo^2^)+(0.0527P)^2^+2.5775P] where P=(Fo^2^+2Fc^2^)/3'
_refine_ls_weighting_scheme calc
_refine_ls_wR_factor_gt 0.1073
_refine_ls_wR_factor_ref 0.1344
_reflns_number_gt 2358
_reflns_number_total 3963
_reflns_threshold_expression 'I > 2\s(I)'
_cod_data_source_file c7sc03528d2.cif
_cod_data_source_block rei534
_cod_depositor_comments
;
The following automatic conversions were performed:

'_exptl_absorpt_correction_type' value 'Multi-Scan' changed to
'multi-scan' according to
/home/data/users/saulius/crontab/automatic-downloads/rss-feeds/RSC/lib/dictionaries/cif_core.dic
dictionary named 'cif_core.dic' version 2.4.2 from 2011-04-26.

Automatic conversion script
Id: cif_fix_values 4973 2017-02-22 13:04:09Z antanas 
;
_cod_database_code 1547138

loop_
_space_group_symop_operation_xyz
'x, y, z'
'-x, y, -z+1/2'
'x+1/2, y+1/2, z'
'-x+1/2, y+1/2, -z+1/2'
'-x, -y, -z'
'x, -y, z-1/2'
'-x+1/2, -y+1/2, -z'
'x+1/2, -y+1/2, z-1/2'

loop_
_atom_site_type_symbol
_atom_site_label
_atom_site_fract_x
_atom_site_fract_y
_atom_site_fract_z
_atom_site_U_iso_or_equiv
_atom_site_adp_type
_atom_site_calc_flag
_atom_site_refinement_flags_adp
_atom_site_refinement_flags_occupancy
_atom_site_refinement_flags_posn
_atom_site_occupancy
B B1 0.14192(18) 0.41096(15) 0.30119(19) 0.0215(6) Uani d . . . 1
C C1 0.29344(15) 0.47290(13) 0.38287(17) 0.0243(6) Uani d . . . 1
H H1 0.2638 0.5162 0.3938 0.029 Uiso calc U . R 1
C C2 0.38432(16) 0.47275(14) 0.41261(17) 0.0272(6) Uani d . . . 1
H H2 0.4168 0.5152 0.4431 0.033 Uiso calc U . R 1
C C3 0.42569(15) 0.41012(14) 0.39681(17) 0.0267(6) Uani d . . . 1
C C4 0.38214(16) 0.34775(15) 0.35349(19) 0.0329(7) Uani d . . . 1
H H4 0.413 0.3048 0.344 0.039 Uiso calc U . R 1
C C5 0.29104(15) 0.34914(14) 0.32374(18) 0.0299(6) Uani d . . . 1
H H5 0.2598 0.3063 0.2931 0.036 Uiso calc U . R 1
C C6 0.24396(15) 0.41127(13) 0.33726(16) 0.0225(6) Uani d . . . 1
C C7 0.10581(14) 0.26625(13) 0.29774(17) 0.0209(6) Uani d . . . 1
C C8 0.12249(15) 0.23915(13) 0.38453(16) 0.0222(6) Uani d . . . 1
C C9 0.12847(17) 0.29210(14) 0.46051(17) 0.0323(7) Uani d . . . 1
H H9A 0.1841 0.3197 0.4774 0.048 Uiso calc U . R 1
H H9B 0.1255 0.2629 0.5117 0.048 Uiso calc U . R 1
H H9C 0.0797 0.3281 0.4418 0.048 Uiso calc U . R 1
C C10 0.13583(15) 0.16211(13) 0.39969(17) 0.0259(6) Uani d . . . 1
H H10 0.1464 0.1431 0.4582 0.031 Uiso calc U . R 1
C C11 0.13418(16) 0.11182(13) 0.33213(18) 0.0272(6) Uani d . . . 1
C C12 0.14476(19) 0.02787(14) 0.3490(2) 0.0401(7) Uani d . . . 1
H H12A 0.0886 0.006 0.3469 0.06 Uiso calc U . R 1
H H12B 0.1885 0.0188 0.4079 0.06 Uiso calc U . R 1
H H12C 0.1641 0.0042 0.3032 0.06 Uiso calc U . R 1
C C13 0.12154(15) 0.14120(13) 0.24810(17) 0.0248(6) Uani d . . . 1
H H13 0.1224 0.1078 0.2017 0.03 Uiso calc U . R 1
C C14 0.10756(15) 0.21789(13) 0.22946(17) 0.0226(6) Uani d . . . 1
C C15 0.09771(17) 0.24643(14) 0.13767(17) 0.0296(6) Uani d . . . 1
H H15A 0.0835 0.3005 0.1338 0.044 Uiso calc U . R 1
H H15B 0.0505 0.2187 0.0933 0.044 Uiso calc U . R 1
H H15C 0.1527 0.2387 0.126 0.044 Uiso calc U . R 1
C C16 0 0.37293(19) 0.25 0.0242(8) Uani d T P S 1
C C17 0 0.44825(19) 0.25 0.0247(8) Uani d T P S 1
C C18 0.10555(14) 0.55345(13) 0.30828(16) 0.0188(5) Uani d . . . 1
C C19 0.10389(15) 0.57556(13) 0.39224(16) 0.0222(6) Uani d . . . 1
C C20 0.08871(17) 0.51765(14) 0.45481(17) 0.0317(7) Uani d . . . 1
H H20A 0.1393 0.4837 0.4755 0.048 Uiso calc U . R 1
H H20B 0.036 0.4883 0.4235 0.048 Uiso calc U . R 1
H H20C 0.0809 0.5433 0.5061 0.048 Uiso calc U . R 1
C C21 0.12138(15) 0.65032(14) 0.41796(17) 0.0256(6) Uani d . . . 1
H H21 0.1181 0.6659 0.4738 0.031 Uiso calc U . R 1
C C22 0.14355(15) 0.70320(13) 0.36512(17) 0.0252(6) Uani d . . . 1
C C23 0.16102(18) 0.78486(14) 0.3934(2) 0.0368(7) Uani d . . . 1
H H23A 0.1125 0.8164 0.3567 0.055 Uiso calc U . R 1
H H23B 0.2156 0.8014 0.3855 0.055 Uiso calc U . R 1
H H23C 0.1663 0.7899 0.4562 0.055 Uiso calc U . R 1
C C24 0.14912(15) 0.67860(13) 0.28449(17) 0.0240(6) Uani d . . . 1
H H24 0.1673 0.7135 0.2489 0.029 Uiso calc U . R 1
C C25 0.12913(15) 0.60485(13) 0.25371(16) 0.0211(6) Uani d . . . 1
C C26 0.13458(17) 0.58218(14) 0.16498(16) 0.0285(6) Uani d . . . 1
H H26A 0.078 0.5912 0.1183 0.043 Uiso calc U . R 1
H H26B 0.1494 0.5284 0.1662 0.043 Uiso calc U . R 1
H H26C 0.1799 0.6122 0.1525 0.043 Uiso calc U . R 1
F F1 0.51526(9) 0.40851(8) 0.42663(11) 0.0396(4) Uani d . . . 1
N N1 0.08575(12) 0.34512(10) 0.28009(13) 0.0197(5) Uani d . . . 1
N N2 0.08528(12) 0.47650(10) 0.28090(13) 0.0196(5) Uani d . . . 1

loop_
_atom_site_aniso_label
_atom_site_aniso_U_11
_atom_site_aniso_U_22
_atom_site_aniso_U_33
_atom_site_aniso_U_12
_atom_site_aniso_U_13
_atom_site_aniso_U_23
B1 0.0232(15) 0.0193(15) 0.0235(16) -0.0006(12) 0.0100(13) -0.0012(12)
C1 0.0240(14) 0.0208(14) 0.0277(15) 0.0022(11) 0.0084(12) 0.0016(11)
C2 0.0254(15) 0.0230(14) 0.0300(16) -0.0037(11) 0.0052(12) -0.0037(11)
C3 0.0137(13) 0.0348(15) 0.0301(15) -0.0004(11) 0.0054(11) 0.0007(12)
C4 0.0232(15) 0.0299(15) 0.0453(18) 0.0010(12) 0.0113(13) -0.0106(13)
C5 0.0219(14) 0.0257(14) 0.0399(17) -0.0048(11) 0.0077(12) -0.0101(12)
C6 0.0242(14) 0.0215(13) 0.0216(14) 0.0010(11) 0.0074(11) 0.0024(11)
C7 0.0149(13) 0.0193(13) 0.0280(15) -0.0018(10) 0.0065(11) -0.0003(11)
C8 0.0162(13) 0.0243(14) 0.0247(15) 0.0009(10) 0.0050(11) 0.0004(11)
C9 0.0352(16) 0.0329(16) 0.0274(16) 0.0002(13) 0.0088(13) -0.0012(12)
C10 0.0217(13) 0.0273(15) 0.0273(15) 0.0026(11) 0.0064(12) 0.0063(12)
C11 0.0241(14) 0.0218(14) 0.0369(17) 0.0004(11) 0.0117(13) 0.0041(12)
C12 0.0483(19) 0.0272(15) 0.049(2) 0.0037(13) 0.0219(16) 0.0050(14)
C13 0.0261(14) 0.0221(14) 0.0291(16) -0.0016(11) 0.0130(12) -0.0041(11)
C14 0.0183(13) 0.0243(14) 0.0261(15) -0.0004(10) 0.0085(11) -0.0009(11)
C15 0.0342(15) 0.0288(15) 0.0285(16) -0.0006(12) 0.0141(13) -0.0019(12)
C16 0.0152(18) 0.020(2) 0.033(2) 0 0.0037(16) 0
C17 0.0173(19) 0.023(2) 0.031(2) 0 0.0049(16) 0
C18 0.0160(13) 0.0184(13) 0.0222(14) 0.0006(10) 0.0067(11) -0.0008(10)
C19 0.0190(13) 0.0259(14) 0.0242(15) 0.0002(10) 0.0105(11) 0.0005(11)
C20 0.0376(16) 0.0363(16) 0.0252(15) -0.0032(13) 0.0158(13) 0.0029(12)
C21 0.0239(14) 0.0305(15) 0.0241(15) 0.0008(11) 0.0104(12) -0.0062(12)
C22 0.0194(13) 0.0226(14) 0.0319(16) 0.0005(10) 0.0068(12) -0.0037(11)
C23 0.0376(16) 0.0286(16) 0.0452(19) -0.0024(13) 0.0152(15) -0.0049(13)
C24 0.0220(13) 0.0227(14) 0.0279(15) -0.0009(10) 0.0091(12) 0.0041(11)
C25 0.0159(12) 0.0249(14) 0.0216(14) 0.0010(10) 0.0053(11) 0.0017(11)
C26 0.0336(15) 0.0315(15) 0.0220(15) -0.0032(12) 0.0115(12) 0.0008(12)
F1 0.0184(8) 0.0424(10) 0.0537(11) -0.0024(7) 0.0067(7) -0.0124(8)
N1 0.0174(11) 0.0186(11) 0.0227(12) 0.0020(8) 0.0065(9) 0.0011(9)
N2 0.0176(11) 0.0198(11) 0.0206(11) -0.0029(9) 0.0052(9) -0.0007(9)

loop_
_atom_type_symbol
_atom_type_description
_atom_type_scat_dispersion_real
_atom_type_scat_dispersion_imag
_atom_type_scat_source
C C 0.0033 0.0016 'International Tables Vol C Tables 4.2.6.8 and 6.1.1.4'
H H 0.0000 0.0000 'International Tables Vol C Tables 4.2.6.8 and 6.1.1.4'
B B 0.0013 0.0007 'International Tables Vol C Tables 4.2.6.8 and 6.1.1.4'
N N 0.0061 0.0033 'International Tables Vol C Tables 4.2.6.8 and 6.1.1.4'
F F 0.0171 0.0103 'International Tables Vol C Tables 4.2.6.8 and 6.1.1.4'

loop_
_geom_angle_atom_site_label_1
_geom_angle_atom_site_label_2
_geom_angle_atom_site_label_3
_geom_angle_site_symmetry_1
_geom_angle_site_symmetry_3
_geom_angle
N1 B1 N2 . . 106.9(2)
N1 B1 C6 . . 126.6(2)
N2 B1 C6 . . 126.5(2)
C2 C1 C6 . . 122.1(2)
C3 C2 C1 . . 118.1(2)
C2 C3 C4 . . 123.2(2)
C2 C3 F1 . . 119.0(2)
C4 C3 F1 . . 117.8(2)
C3 C4 C5 . . 117.8(2)
C4 C5 C6 . . 122.3(2)
C5 C6 C1 . . 116.4(2)
C5 C6 B1 . . 120.6(2)
C1 C6 B1 . . 123.0(2)
C14 C7 C8 . . 120.9(2)
C14 C7 N1 . . 120.4(2)
C8 C7 N1 . . 118.7(2)
C10 C8 C7 . . 118.3(2)
C10 C8 C9 . . 120.4(2)
C7 C8 C9 . . 121.3(2)
C8 C10 C11 . . 122.2(2)
C13 C11 C10 . . 117.8(2)
C13 C11 C12 . . 120.8(2)
C10 C11 C12 . . 121.4(2)
C11 C13 C14 . . 122.2(2)
C13 C14 C7 . . 118.5(2)
C13 C14 C15 . . 119.4(2)
C7 C14 C15 . . 122.1(2)
C17 C16 N1 . 2 110.59(15)
C17 C16 N1 . . 110.59(15)
N1 C16 N1 2 . 138.8(3)
C16 C17 N2 . . 110.99(15)
C16 C17 N2 . 2 110.99(15)
N2 C17 N2 . 2 138.0(3)
C25 C18 C19 . . 120.6(2)
C25 C18 N2 . . 120.7(2)
C19 C18 N2 . . 118.6(2)
C21 C19 C18 . . 118.7(2)
C21 C19 C20 . . 121.1(2)
C18 C19 C20 . . 120.1(2)
C19 C21 C22 . . 122.3(2)
C21 C22 C24 . . 117.6(2)
C21 C22 C23 . . 121.7(2)
C24 C22 C23 . . 120.7(2)
C22 C24 C25 . . 122.6(2)
C24 C25 C18 . . 118.0(2)
C24 C25 C26 . . 120.1(2)
C18 C25 C26 . . 121.9(2)
C16 N1 C7 . . 122.8(2)
C16 N1 B1 . . 105.8(2)
C7 N1 B1 . . 130.7(2)
C17 N2 C18 . . 123.1(2)
C17 N2 B1 . . 105.7(2)
C18 N2 B1 . . 129.0(2)

loop_
_geom_bond_atom_site_label_1
_geom_bond_atom_site_label_2
_geom_bond_site_symmetry_2
_geom_bond_distance
B1 N1 . 1.446(3)
B1 N2 . 1.446(3)
B1 C6 . 1.558(3)
C1 C2 . 1.388(3)
C1 C6 . 1.402(3)
C2 C3 . 1.361(3)
C3 C4 . 1.364(3)
C3 F1 . 1.368(3)
C4 C5 . 1.391(3)
C5 C6 . 1.396(3)
C7 C14 . 1.392(3)
C7 C8 . 1.401(3)
C7 N1 . 1.438(3)
C8 C10 . 1.387(3)
C8 C9 . 1.507(3)
C10 C11 . 1.389(3)
C11 C13 . 1.385(3)
C11 C12 . 1.508(3)
C13 C14 . 1.390(3)
C14 C15 . 1.504(3)
C16 C17 . 1.332(5)
C16 N1 2 1.398(2)
C16 N1 . 1.398(2)
C17 N2 . 1.395(2)
C17 N2 2 1.395(2)
C18 C25 . 1.397(3)
C18 C19 . 1.403(3)
C18 N2 . 1.432(3)
C19 C21 . 1.384(3)
C19 C20 . 1.506(3)
C21 C22 . 1.385(3)
C22 C24 . 1.388(3)
C22 C23 . 1.510(3)
C24 C25 . 1.392(3)
C25 C26 . 1.501(3)
